data_7022592
loop_
_publ_author_name
'Prakash, Om'
'Sharma, Kamal Nayan'
'Joshi, Hemant'
'Gupta, Pancham Lal'
'Singh, Ajai K.'

_publ_section_title
;
 Half sandwich complexes of chalcogenated pyridine based bi-(N, S/Se) and
 terdentate (N, S/Se, N) ligands with (\h6-benzene)ruthenium(II):
 synthesis, structure and catalysis of transfer hydrogenation of ketones
 and oxidation of alcohols.
;
_journal_issue 24
_journal_name_full 'Dalton transactions (Cambridge, England : 2003)'
_journal_page_first 8736
_journal_page_last 8747
_journal_paper_doi 10.1039/c3dt00126a
_journal_volume 42
_journal_year 2013
_chemical_formula_moiety 'C18 H17 Cl N Ru S, F6 P'
_chemical_formula_sum 'C18 H17 Cl F6 N P Ru S'
_chemical_formula_weight 560.89
_chemical_name_systematic
;
?
;
_space_group_IT_number 14
_symmetry_cell_setting monoclinic
_symmetry_space_group_name_Hall '-P 2ybc'
_symmetry_space_group_name_H-M 'P 1 21/c 1'
_atom_sites_solution_hydrogens geom
_atom_sites_solution_primary direct
_atom_sites_solution_secondary difmap
_audit_creation_method SHELXL-97
_cell_angle_alpha 90.00
_cell_angle_beta 101.444(2)
_cell_angle_gamma 90.00
_cell_formula_units_Z 4
_cell_length_a 11.2800(16)
_cell_length_b 13.4268(19)
_cell_length_c 13.4935(19)
_cell_measurement_reflns_used 6951
_cell_measurement_temperature 298(2)
_cell_measurement_theta_max 28.32
_cell_measurement_theta_min 2.39
_cell_volume 2003.0(5)
_computing_cell_refinement 'Bruker SMART'
_computing_data_collection 'Bruker SMART'
_computing_data_reduction 'Bruker SAINT'
_computing_molecular_graphics 'Bruker SHELXTL'
_computing_publication_material 'Bruker SHELXTL'
_computing_structure_refinement 'SHELXL-97 (Sheldrick, 1997)'
_computing_structure_solution 'SHELXS-97 (Sheldrick, 1990)'
_diffrn_ambient_temperature 298(2)
_diffrn_measured_fraction_theta_full 0.994
_diffrn_measured_fraction_theta_max 0.994
_diffrn_measurement_device_type 'CCD area detector'
_diffrn_measurement_method 'phi and omega scans'
_diffrn_radiation_monochromator graphite
_diffrn_radiation_source 'fine-focus sealed tube'
_diffrn_radiation_type MoK\a
_diffrn_radiation_wavelength 0.71073
_diffrn_reflns_av_R_equivalents 0.0429
_diffrn_reflns_av_sigmaI/netI 0.0354
_diffrn_reflns_limit_h_max 13
_diffrn_reflns_limit_h_min -13
_diffrn_reflns_limit_k_max 15
_diffrn_reflns_limit_k_min -15
_diffrn_reflns_limit_l_max 16
_diffrn_reflns_limit_l_min -16
_diffrn_reflns_number 18493
_diffrn_reflns_theta_full 24.99
_diffrn_reflns_theta_max 24.99
_diffrn_reflns_theta_min 1.84
_exptl_absorpt_coefficient_mu 1.160
_exptl_absorpt_correction_T_max 0.824
_exptl_absorpt_correction_T_min 0.744
_exptl_absorpt_correction_type multi-scan
_exptl_absorpt_process_details '(SADABS; Sheldrick, 1996)'
_exptl_crystal_colour yellow
_exptl_crystal_density_diffrn 1.860
_exptl_crystal_density_meas 1.860
_exptl_crystal_density_method 'not measured'
_exptl_crystal_description block
_exptl_crystal_F_000 1112.0
_exptl_crystal_size_max 0.42
_exptl_crystal_size_mid 0.21
_exptl_crystal_size_min 0.17
_refine_diff_density_max 0.924
_refine_diff_density_min -1.086
_refine_diff_density_rms 0.113
_refine_ls_extinction_method none
_refine_ls_goodness_of_fit_ref 1.338
_refine_ls_hydrogen_treatment constr
_refine_ls_matrix_type full
_refine_ls_number_parameters 262
_refine_ls_number_reflns 3501
_refine_ls_number_restraints 0
_refine_ls_restrained_S_all 1.338
_refine_ls_R_factor_all 0.0704
_refine_ls_R_factor_gt 0.0684
_refine_ls_shift/su_max 0.000
_refine_ls_shift/su_mean 0.000
_refine_ls_structure_factor_coef Fsqd
_refine_ls_weighting_details 'calc w=1/[\s^2^(Fo^2^)+(0.0253P)^2^+11.1592P] where P=(Fo^2^+2Fc^2^)/3'
_refine_ls_weighting_scheme calc
_refine_ls_wR_factor_gt 0.1368
_refine_ls_wR_factor_ref 0.1377
_reflns_number_gt 3429
_reflns_number_total 3501
_reflns_threshold_expression >2sigma(I)
_cod_data_source_file c3dt00126a.txt
_cod_data_source_block om7m
_cod_depositor_comments
;
The following automatic conversions were performed:

'_symmetry_cell_setting' value 'Monoclinic' changed to 'monoclinic'
according to /home/saulius/struct/CIF-dictionaries/cif_core.dic
dictionary named 'cif_core.dic' version 2.4.2 from 2011-04-26.

Automatic conversion script
Id: cif_fix_values 1891 2012-01-12 08:04:46Z andrius 
;
_cod_original_sg_symbol_H-M 'P 21/c'
_cod_database_code 7022592

loop_
_symmetry_equiv_pos_as_xyz
'x, y, z'
'-x, y+1/2, -z+1/2'
'-x, -y, -z'
'x, -y-1/2, z-1/2'

loop_
_atom_site_label
_atom_site_type_symbol
_atom_site_fract_x
_atom_site_fract_y
_atom_site_fract_z
_atom_site_U_iso_or_equiv
_atom_site_adp_type
_atom_site_occupancy
_atom_site_symmetry_multiplicity
_atom_site_calc_flag
_atom_site_refinement_flags
Ru1 Ru 0.13771(5) 0.63902(4) 0.16646(4) 0.02975(18) Uani 1 1 d .
S1 S 0.34563(15) 0.67999(13) 0.21966(13) 0.0346(4) Uani 1 1 d .
N1 N 0.2082(5) 0.4964(4) 0.2032(4) 0.0275(12) Uani 1 1 d .
Cl1 Cl 0.15891(16) 0.59987(15) -0.00175(13) 0.0419(4) Uani 1 1 d .
C2 C 0.5225(6) 0.5748(6) 0.1454(6) 0.0399(17) Uani 1 1 d .
H2 H 0.5236 0.5290 0.1973 0.048 Uiso 1 1 calc R
C3 C 0.6022(7) 0.5657(7) 0.0805(6) 0.049(2) Uani 1 1 d .
H3 H 0.6575 0.5136 0.0889 0.059 Uiso 1 1 calc R
C4 C 0.6005(8) 0.6327(8) 0.0040(7) 0.059(2) Uani 1 1 d .
H4 H 0.6551 0.6264 -0.0391 0.070 Uiso 1 1 calc R
C5 C 0.5183(8) 0.7092(8) -0.0092(7) 0.062(3) Uani 1 1 d .
H5 H 0.5173 0.7546 -0.0614 0.074 Uiso 1 1 calc R
C6 C 0.4375(7) 0.7195(6) 0.0537(6) 0.0475(19) Uani 1 1 d .
H6 H 0.3810 0.7708 0.0437 0.057 Uiso 1 1 calc R
C1 C 0.4408(6) 0.6529(5) 0.1322(5) 0.0341(15) Uani 1 1 d .
C7 C 0.3747(7) 0.5787(6) 0.3099(5) 0.0382(17) Uani 1 1 d .
H7A H 0.4613 0.5681 0.3294 0.046 Uiso 1 1 calc R
H7B H 0.3446 0.5964 0.3701 0.046 Uiso 1 1 calc R
C8 C 0.3157(6) 0.4852(5) 0.2667(5) 0.0337(15) Uani 1 1 d .
C9 C 0.3640(7) 0.3926(6) 0.2927(6) 0.048(2) Uani 1 1 d .
H9 H 0.4383 0.3864 0.3369 0.057 Uiso 1 1 calc R
C10 C 0.3020(8) 0.3101(6) 0.2531(6) 0.050(2) Uani 1 1 d .
H10 H 0.3330 0.2469 0.2705 0.060 Uiso 1 1 calc R
C11 C 0.1941(7) 0.3210(6) 0.1880(6) 0.0457(19) Uani 1 1 d .
H11 H 0.1514 0.2652 0.1600 0.055 Uiso 1 1 calc R
C12 C 0.1491(7) 0.4137(5) 0.1639(6) 0.0394(17) Uani 1 1 d .
H12 H 0.0754 0.4203 0.1191 0.047 Uiso 1 1 calc R
C13 C 0.0371(8) 0.6340(7) 0.2869(7) 0.056(2) Uani 1 1 d .
H13 H 0.0581 0.5837 0.3401 0.068 Uiso 1 1 calc R
C14 C 0.0988(8) 0.7213(7) 0.2959(7) 0.058(2) Uani 1 1 d .
H14 H 0.1636 0.7324 0.3549 0.069 Uiso 1 1 calc R
C15 C 0.0862(9) 0.7861(7) 0.2143(10) 0.071(3) Uani 1 1 d .
H15 H 0.1426 0.8420 0.2166 0.085 Uiso 1 1 calc R
C16 C 0.0096(11) 0.7615(9) 0.1224(9) 0.079(4) Uani 1 1 d .
H16 H 0.0118 0.8005 0.0614 0.095 Uiso 1 1 calc R
C17 C -0.0548(8) 0.6700(10) 0.1154(8) 0.073(3) Uani 1 1 d .
H17 H -0.0960 0.6461 0.0488 0.087 Uiso 1 1 calc R
C18 C -0.0431(7) 0.6081(7) 0.1958(8) 0.058(2) Uani 1 1 d .
H18 H -0.0760 0.5404 0.1868 0.070 Uiso 1 1 calc R
P1 P 0.2447(2) 0.01375(18) 0.06467(17) 0.0505(6) Uani 1 1 d .
F1 F 0.1943(8) 0.0638(7) -0.0369(7) 0.141(3) Uani 1 1 d .
F2 F 0.2962(9) 0.1099(5) 0.1198(7) 0.142(3) Uani 1 1 d .
F3 F 0.3699(6) 0.0035(7) 0.0313(6) 0.121(3) Uani 1 1 d .
F4 F 0.3012(9) -0.0464(7) 0.1620(6) 0.144(4) Uani 1 1 d .
F5 F 0.2043(7) -0.0894(6) 0.0118(6) 0.116(3) Uani 1 1 d .
F6 F 0.1245(7) 0.0194(9) 0.0970(8) 0.176(5) Uani 1 1 d .

loop_
_atom_site_aniso_label
_atom_site_aniso_U_11
_atom_site_aniso_U_22
_atom_site_aniso_U_33
_atom_site_aniso_U_23
_atom_site_aniso_U_13
_atom_site_aniso_U_12
Ru1 0.0261(3) 0.0330(3) 0.0313(3) 0.0009(2) 0.0082(2) 0.0034(2)
S1 0.0311(9) 0.0361(10) 0.0369(9) -0.0052(8) 0.0074(7) -0.0026(7)
N1 0.025(3) 0.026(3) 0.032(3) 0.001(2) 0.008(2) -0.001(2)
Cl1 0.0384(10) 0.0544(11) 0.0331(9) -0.0009(8) 0.0074(7) 0.0020(8)
C2 0.032(4) 0.040(4) 0.047(4) 0.001(3) 0.006(3) 0.000(3)
C3 0.034(4) 0.056(5) 0.056(5) -0.010(4) 0.008(4) 0.001(4)
C4 0.040(5) 0.083(7) 0.058(5) -0.012(5) 0.022(4) -0.009(5)
C5 0.055(5) 0.087(7) 0.046(5) 0.014(5) 0.016(4) -0.014(5)
C6 0.041(4) 0.046(5) 0.054(5) 0.010(4) 0.009(4) 0.003(4)
C1 0.024(3) 0.038(4) 0.040(4) -0.003(3) 0.006(3) -0.007(3)
C7 0.035(4) 0.045(4) 0.033(4) 0.003(3) 0.005(3) -0.006(3)
C8 0.035(4) 0.038(4) 0.030(4) 0.004(3) 0.009(3) 0.000(3)
C9 0.040(4) 0.052(5) 0.048(5) 0.011(4) 0.001(4) 0.006(4)
C10 0.055(5) 0.037(4) 0.060(5) 0.014(4) 0.014(4) 0.007(4)
C11 0.048(5) 0.043(4) 0.049(5) -0.002(4) 0.016(4) -0.012(4)
C12 0.036(4) 0.038(4) 0.048(4) 0.000(3) 0.016(3) -0.001(3)
C13 0.052(5) 0.074(6) 0.052(5) 0.011(5) 0.033(4) 0.017(5)
C14 0.045(5) 0.068(6) 0.063(6) -0.026(5) 0.017(4) 0.010(5)
C15 0.060(6) 0.039(5) 0.127(10) -0.013(6) 0.051(7) 0.005(4)
C16 0.080(8) 0.084(8) 0.086(8) 0.042(7) 0.051(7) 0.063(7)
C17 0.039(5) 0.123(10) 0.056(6) -0.010(6) 0.007(4) 0.031(6)
C18 0.031(4) 0.068(6) 0.085(7) -0.012(5) 0.030(5) -0.001(4)
P1 0.0474(12) 0.0585(14) 0.0459(12) -0.0067(10) 0.0102(10) 0.0002(10)
F1 0.128(7) 0.164(8) 0.122(6) 0.069(6) 0.000(5) 0.021(6)
F2 0.184(9) 0.066(4) 0.173(8) -0.054(5) 0.027(7) -0.013(5)
F3 0.056(4) 0.185(8) 0.124(6) -0.039(6) 0.020(4) -0.007(4)
F4 0.171(8) 0.148(8) 0.087(5) 0.033(5) -0.040(5) -0.060(6)
F5 0.127(6) 0.100(5) 0.110(6) -0.036(4) -0.007(5) -0.026(5)
F6 0.084(6) 0.283(13) 0.185(9) -0.068(9) 0.081(6) 0.010(7)

loop_
_atom_type_symbol
_atom_type_description
_atom_type_scat_dispersion_real
_atom_type_scat_dispersion_imag
_atom_type_scat_source
C C 0.0033 0.0016 'International Tables Vol C Tables 4.2.6.8 and 6.1.1.4'
H H 0.0000 0.0000 'International Tables Vol C Tables 4.2.6.8 and 6.1.1.4'
N N 0.0061 0.0033 'International Tables Vol C Tables 4.2.6.8 and 6.1.1.4'
F F 0.0171 0.0103 'International Tables Vol C Tables 4.2.6.8 and 6.1.1.4'
P P 0.1023 0.0942 'International Tables Vol C Tables 4.2.6.8 and 6.1.1.4'
Cl Cl 0.1484 0.1585 'International Tables Vol C Tables 4.2.6.8 and 6.1.1.4'
S S 0.1246 0.1234 'International Tables Vol C Tables 4.2.6.8 and 6.1.1.4'
Ru Ru -1.2594 0.8363 'International Tables Vol C Tables 4.2.6.8 and 6.1.1.4'

loop_
_geom_angle_atom_site_label_1
_geom_angle_atom_site_label_2
_geom_angle_atom_site_label_3
_geom_angle
N1 Ru1 C13 91.4(3)
N1 Ru1 C14 113.6(3)
C13 Ru1 C14 36.4(3)
N1 Ru1 C17 123.7(4)
C13 Ru1 C17 66.8(4)
C14 Ru1 C17 79.1(4)
N1 Ru1 C15 149.8(4)
C13 Ru1 C15 66.2(4)
C14 Ru1 C15 37.0(4)
C17 Ru1 C15 67.4(4)
N1 Ru1 C16 161.6(4)
C13 Ru1 C16 79.1(3)
C14 Ru1 C16 67.1(4)
C17 Ru1 C16 37.9(4)
C15 Ru1 C16 37.3(4)
N1 Ru1 C18 96.1(3)
C13 Ru1 C18 38.0(3)
C14 Ru1 C18 67.0(3)
C17 Ru1 C18 36.0(4)
C15 Ru1 C18 78.9(3)
C16 Ru1 C18 66.7(4)
N1 Ru1 S1 80.49(15)
C13 Ru1 S1 114.5(3)
C14 Ru1 S1 89.1(2)
C17 Ru1 S1 155.6(4)
C15 Ru1 S1 90.4(3)
C16 Ru1 S1 117.8(4)
C18 Ru1 S1 152.4(3)
N1 Ru1 Cl1 85.33(15)
C13 Ru1 Cl1 151.1(3)
C14 Ru1 Cl1 161.1(3)
C17 Ru1 Cl1 91.3(3)
C15 Ru1 Cl1 124.1(3)
C16 Ru1 Cl1 95.3(3)
C18 Ru1 Cl1 113.7(3)
S1 Ru1 Cl1 93.39(6)
C1 S1 C7 103.8(3)
C1 S1 Ru1 116.1(2)
C7 S1 Ru1 93.8(2)
C12 N1 C8 118.1(6)
C12 N1 Ru1 121.7(5)
C8 N1 Ru1 120.2(4)
C3 C2 C1 119.2(7)
C3 C2 H2 120.4
C1 C2 H2 120.4
C4 C3 C2 120.6(8)
C4 C3 H3 119.7
C2 C3 H3 119.7
C3 C4 C5 119.8(8)
C3 C4 H4 120.1
C5 C4 H4 120.1
C6 C5 C4 120.8(8)
C6 C5 H5 119.6
C4 C5 H5 119.6
C5 C6 C1 119.3(8)
C5 C6 H6 120.3
C1 C6 H6 120.3
C6 C1 C2 120.3(7)
C6 C1 S1 116.5(6)
C2 C1 S1 122.9(6)
C8 C7 S1 111.3(5)
C8 C7 H7A 109.4
S1 C7 H7A 109.4
C8 C7 H7B 109.4
S1 C7 H7B 109.4
H7A C7 H7B 108.0
N1 C8 C9 121.6(7)
N1 C8 C7 115.6(6)
C9 C8 C7 122.7(7)
C10 C9 C8 119.3(7)
C10 C9 H9 120.4
C8 C9 H9 120.4
C11 C10 C9 119.4(8)
C11 C10 H10 120.3
C9 C10 H10 120.3
C10 C11 C12 119.8(8)
C10 C11 H11 120.1
C12 C11 H11 120.1
N1 C12 C11 121.8(7)
N1 C12 H12 119.1
C11 C12 H12 119.1
C14 C13 C18 121.2(9)
C14 C13 Ru1 72.8(5)
C18 C13 Ru1 72.2(4)
C14 C13 H13 119.0
C18 C13 H13 119.0
Ru1 C13 H13 119.0
C13 C14 C15 120.0(9)
C13 C14 Ru1 70.9(5)
C15 C14 Ru1 71.8(5)
C13 C14 H14 119.4
C15 C14 H14 119.4
Ru1 C14 H14 119.4
C14 C15 C16 120.1(9)
C14 C15 Ru1 71.2(5)
C16 C15 Ru1 71.4(5)
C14 C15 H15 119.4
C16 C15 H15 119.4
Ru1 C15 H15 119.4
C15 C16 C17 118.7(9)
C15 C16 Ru1 71.3(5)
C17 C16 Ru1 70.7(5)
C15 C16 H16 120.2
C17 C16 H16 120.2
Ru1 C16 H16 120.2
C18 C17 C16 120.7(10)
C18 C17 Ru1 72.4(5)
C16 C17 Ru1 71.4(5)
C18 C17 H17 119.2
C16 C17 H17 119.2
Ru1 C17 H17 119.2
C17 C18 C13 119.3(9)
C17 C18 Ru1 71.6(5)
C13 C18 Ru1 69.7(4)
C17 C18 H18 119.7
C13 C18 H18 119.7
Ru1 C18 H18 119.7
F6 P1 F1 92.4(6)
F6 P1 F2 95.3(6)
F1 P1 F2 95.8(6)
F6 P1 F4 91.3(6)
F1 P1 F4 173.9(6)
F2 P1 F4 88.6(5)
F6 P1 F3 177.8(6)
F1 P1 F3 88.7(5)
F2 P1 F3 86.4(5)
F4 P1 F3 87.5(5)
F6 P1 F5 88.8(5)
F1 P1 F5 87.6(5)
F2 P1 F5 174.5(5)
F4 P1 F5 87.7(5)
F3 P1 F5 89.3(4)

loop_
_geom_bond_atom_site_label_1
_geom_bond_atom_site_label_2
_geom_bond_distance
Ru1 N1 2.095(5)
Ru1 C13 2.160(7)
Ru1 C14 2.183(8)
Ru1 C17 2.184(9)
Ru1 C15 2.192(9)
Ru1 C16 2.192(8)
Ru1 C18 2.193(8)
Ru1 S1 2.3771(18)
Ru1 Cl1 2.3876(19)
S1 C1 1.783(7)
S1 C7 1.812(7)
N1 C12 1.348(9)
N1 C8 1.348(9)
C2 C3 1.379(11)
C2 C1 1.383(10)
C2 H2 0.9300
C3 C4 1.367(12)
C3 H3 0.9300
C4 C5 1.372(13)
C4 H4 0.9300
C5 C6 1.370(11)
C5 H5 0.9300
C6 C1 1.382(10)
C6 H6 0.9300
C7 C8 1.484(10)
C7 H7A 0.9700
C7 H7B 0.9700
C8 C9 1.375(10)
C9 C10 1.362(11)
C9 H9 0.9300
C10 C11 1.360(11)
C10 H10 0.9300
C11 C12 1.360(11)
C11 H11 0.9300
C12 H12 0.9300
C13 C14 1.355(13)
C13 C18 1.418(13)
C13 H13 0.9800
C14 C15 1.389(14)
C14 H14 0.9800
C15 C16 1.402(16)
C15 H15 0.9800
C16 C17 1.422(16)
C16 H16 0.9800
C17 C18 1.352(14)
C17 H17 0.9800
C18 H18 0.9800
P1 F6 1.506(7)
P1 F1 1.531(8)
P1 F2 1.545(7)
P1 F4 1.565(8)
P1 F3 1.572(7)
P1 F5 1.583(7)

loop_
_geom_torsion_atom_site_label_1
_geom_torsion_atom_site_label_2
_geom_torsion_atom_site_label_3
_geom_torsion_atom_site_label_4
_geom_torsion
N1 Ru1 S1 C1 76.4(3)
C13 Ru1 S1 C1 163.7(4)
C14 Ru1 S1 C1 -169.4(4)
C17 Ru1 S1 C1 -109.0(7)
C15 Ru1 S1 C1 -132.4(4)
C16 Ru1 S1 C1 -106.1(4)
C18 Ru1 S1 C1 161.5(6)
Cl1 Ru1 S1 C1 -8.2(3)
N1 Ru1 S1 C7 -30.9(3)
C13 Ru1 S1 C7 56.3(4)
C14 Ru1 S1 C7 83.2(4)
C17 Ru1 S1 C7 143.7(7)
C15 Ru1 S1 C7 120.2(4)
C16 Ru1 S1 C7 146.6(4)
C18 Ru1 S1 C7 54.1(6)
Cl1 Ru1 S1 C7 -115.6(2)
C13 Ru1 N1 C12 87.6(6)
C14 Ru1 N1 C12 117.4(5)
C17 Ru1 N1 C12 24.8(6)
C15 Ru1 N1 C12 128.2(7)
C16 Ru1 N1 C12 29.2(13)
C18 Ru1 N1 C12 49.8(6)
S1 Ru1 N1 C12 -157.8(5)
Cl1 Ru1 N1 C12 -63.6(5)
C13 Ru1 N1 C8 -93.0(5)
C14 Ru1 N1 C8 -63.3(6)
C17 Ru1 N1 C8 -155.8(5)
C15 Ru1 N1 C8 -52.5(8)
C16 Ru1 N1 C8 -151.4(10)
C18 Ru1 N1 C8 -130.9(5)
S1 Ru1 N1 C8 21.5(5)
Cl1 Ru1 N1 C8 115.7(5)
C1 C2 C3 C4 -0.2(12)
C2 C3 C4 C5 -0.6(13)
C3 C4 C5 C6 0.1(14)
C4 C5 C6 C1 1.1(13)
C5 C6 C1 C2 -1.9(12)
C5 C6 C1 S1 172.6(7)
C3 C2 C1 C6 1.4(11)
C3 C2 C1 S1 -172.7(6)
C7 S1 C1 C6 -179.7(6)
Ru1 S1 C1 C6 79.0(6)
C7 S1 C1 C2 -5.4(7)
Ru1 S1 C1 C2 -106.7(6)
C1 S1 C7 C8 -74.8(6)
Ru1 S1 C7 C8 43.3(5)
C12 N1 C8 C9 -1.0(10)
Ru1 N1 C8 C9 179.6(5)
C12 N1 C8 C7 -178.3(6)
Ru1 N1 C8 C7 2.4(8)
S1 C7 C8 N1 -34.9(8)
S1 C7 C8 C9 147.9(6)
N1 C8 C9 C10 0.2(11)
C7 C8 C9 C10 177.2(7)
C8 C9 C10 C11 0.6(12)
C9 C10 C11 C12 -0.6(12)
C8 N1 C12 C11 1.0(10)
Ru1 N1 C12 C11 -179.6(5)
C10 C11 C12 N1 -0.2(11)
N1 Ru1 C13 C14 129.9(6)
C17 Ru1 C13 C14 -103.7(7)
C15 Ru1 C13 C14 -29.2(6)
C16 Ru1 C13 C14 -66.0(7)
C18 Ru1 C13 C14 -131.9(9)
S1 Ru1 C13 C14 49.7(6)
Cl1 Ru1 C13 C14 -147.2(5)
N1 Ru1 C13 C18 -98.2(6)
C14 Ru1 C13 C18 131.9(9)
C17 Ru1 C13 C18 28.3(6)
C15 Ru1 C13 C18 102.8(7)
C16 Ru1 C13 C18 65.9(7)
S1 Ru1 C13 C18 -178.4(5)
Cl1 Ru1 C13 C18 -15.2(9)
C18 C13 C14 C15 -1.5(12)
Ru1 C13 C14 C15 54.4(7)
C18 C13 C14 Ru1 -55.9(7)
N1 Ru1 C14 C13 -56.8(6)
C17 Ru1 C14 C13 65.4(6)
C15 Ru1 C14 C13 132.2(9)
C16 Ru1 C14 C13 103.1(7)
C18 Ru1 C14 C13 29.8(6)
S1 Ru1 C14 C13 -136.0(5)
Cl1 Ru1 C14 C13 126.1(8)
N1 Ru1 C14 C15 171.0(5)
C13 Ru1 C14 C15 -132.2(9)
C17 Ru1 C14 C15 -66.8(6)
C16 Ru1 C14 C15 -29.1(6)
C18 Ru1 C14 C15 -102.4(7)
S1 Ru1 C14 C15 91.8(6)
Cl1 Ru1 C14 C15 -6.1(12)
C13 C14 C15 C16 0.0(12)
Ru1 C14 C15 C16 54.0(7)
C13 C14 C15 Ru1 -54.0(7)
N1 Ru1 C15 C14 -16.6(9)
C13 Ru1 C15 C14 28.7(5)
C17 Ru1 C15 C14 102.2(6)
C16 Ru1 C15 C14 132.4(9)
C18 Ru1 C15 C14 66.4(6)
S1 Ru1 C15 C14 -88.0(6)
Cl1 Ru1 C15 C14 177.6(5)
N1 Ru1 C15 C16 -149.0(7)
C13 Ru1 C15 C16 -103.7(7)
C14 Ru1 C15 C16 -132.4(9)
C17 Ru1 C15 C16 -30.2(6)
C18 Ru1 C15 C16 -66.0(6)
S1 Ru1 C15 C16 139.6(6)
Cl1 Ru1 C15 C16 45.2(7)
C14 C15 C16 C17 0.5(13)
Ru1 C15 C16 C17 54.4(7)
C14 C15 C16 Ru1 -53.9(7)
N1 Ru1 C16 C15 125.0(11)
C13 Ru1 C16 C15 64.9(6)
C14 Ru1 C16 C15 28.9(6)
C17 Ru1 C16 C15 130.9(9)
C18 Ru1 C16 C15 102.6(6)
S1 Ru1 C16 C15 -47.2(6)
Cl1 Ru1 C16 C15 -143.8(6)
N1 Ru1 C16 C17 -5.9(14)
C13 Ru1 C16 C17 -66.0(6)
C14 Ru1 C16 C17 -102.0(6)
C15 Ru1 C16 C17 -130.9(9)
C18 Ru1 C16 C17 -28.3(6)
S1 Ru1 C16 C17 -178.1(5)
Cl1 Ru1 C16 C17 85.3(6)
C15 C16 C17 C18 0.5(13)
Ru1 C16 C17 C18 55.1(8)
C15 C16 C17 Ru1 -54.7(7)
N1 Ru1 C17 C18 45.5(7)
C13 Ru1 C17 C18 -29.8(6)
C14 Ru1 C17 C18 -65.7(6)
C15 Ru1 C17 C18 -102.5(7)
C16 Ru1 C17 C18 -132.2(9)
S1 Ru1 C17 C18 -128.1(7)
Cl1 Ru1 C17 C18 130.8(6)
N1 Ru1 C17 C16 177.8(5)
C13 Ru1 C17 C16 102.5(7)
C14 Ru1 C17 C16 66.6(6)
C15 Ru1 C17 C16 29.7(6)
C18 Ru1 C17 C16 132.2(9)
S1 Ru1 C17 C16 4.2(11)
Cl1 Ru1 C17 C16 -97.0(6)
C16 C17 C18 C13 -1.9(13)
Ru1 C17 C18 C13 52.8(7)
C16 C17 C18 Ru1 -54.7(7)
C14 C13 C18 C17 2.4(12)
Ru1 C13 C18 C17 -53.7(7)
C14 C13 C18 Ru1 56.1(7)
N1 Ru1 C18 C17 -143.4(6)
C13 Ru1 C18 C17 132.2(9)
C14 Ru1 C18 C17 103.6(7)
C15 Ru1 C18 C17 66.8(7)
C16 Ru1 C18 C17 29.7(7)
S1 Ru1 C18 C17 135.4(7)
Cl1 Ru1 C18 C17 -55.8(7)
N1 Ru1 C18 C13 84.4(6)
C14 Ru1 C18 C13 -28.6(6)
C17 Ru1 C18 C13 -132.2(9)
C15 Ru1 C18 C13 -65.4(6)
C16 Ru1 C18 C13 -102.5(7)
S1 Ru1 C18 C13 3.2(9)
Cl1 Ru1 C18 C13 172.0(5)
